data_4349750
loop_
_publ_author_name
'Das, Debarati'
'Biradha, Kumar'

_publ_section_title
;
 Metal--organic gels of silver salts with an \a,\b-unsaturated ketone: the
 influence of anions and solvents on gelation
;
_journal_issue 8
_journal_name_full 'Inorganic Chemistry Frontiers'
_journal_page_first 1365
_journal_paper_doi 10.1039/C7QI00328E
_journal_volume 4
_journal_year 2017
_chemical_formula_sum 'C36 H34 Ag2 N8 O8'
_chemical_formula_weight 922.45
_space_group_crystal_system monoclinic
_space_group_IT_number 14
_space_group_name_Hall '-P 2ybc'
_space_group_name_H-M_alt 'P 1 21/c 1'
_atom_sites_solution_hydrogens geom
_audit_creation_method SHELXL-2014/8
_audit_update_record
;
2017-04-29 deposited with the CCDC.
2017-06-26 downloaded from the CCDC.
;
_cell_angle_alpha 90
_cell_angle_beta 117.639(16)
_cell_angle_gamma 90
_cell_formula_units_Z 4
_cell_length_a 17.195(10)
_cell_length_b 14.045(8)
_cell_length_c 16.461(10)
_cell_measurement_reflns_used 39271
_cell_measurement_temperature 293(2)
_cell_measurement_theta_max 25.998
_cell_measurement_theta_min 1.972
_cell_volume 3522(4)
_computing_structure_refinement 'SHELXL-2014/8 (Sheldrick, 2014)'
_diffrn_ambient_temperature 293(2)
_diffrn_measured_fraction_theta_full 0.963
_diffrn_measured_fraction_theta_max 0.956
_diffrn_measurement_device_type 'Bruker APEX-2 CCD'
_diffrn_measurement_method hemispehere
_diffrn_radiation_type MoK\a
_diffrn_radiation_wavelength 0.71073
_diffrn_reflns_av_R_equivalents 0.0968
_diffrn_reflns_av_unetI/netI 0.0861
_diffrn_reflns_Laue_measured_fraction_full 0.963
_diffrn_reflns_Laue_measured_fraction_max 0.956
_diffrn_reflns_limit_h_max 21
_diffrn_reflns_limit_h_min -20
_diffrn_reflns_limit_k_max 17
_diffrn_reflns_limit_k_min -17
_diffrn_reflns_limit_l_max 20
_diffrn_reflns_limit_l_min -19
_diffrn_reflns_number 39271
_diffrn_reflns_point_group_measured_fraction_full 0.963
_diffrn_reflns_point_group_measured_fraction_max 0.956
_diffrn_reflns_theta_full 25.242
_diffrn_reflns_theta_max 25.998
_diffrn_reflns_theta_min 1.972
_exptl_absorpt_coefficient_mu 1.178
_exptl_absorpt_correction_T_max 0.889
_exptl_absorpt_correction_T_min 0.868
_exptl_absorpt_correction_type empirical
_exptl_absorpt_process_details SADABS
_exptl_crystal_colour yellow
_exptl_crystal_density_diffrn 1.740
_exptl_crystal_description cubes
_exptl_crystal_F_000 1856
_exptl_crystal_size_max 0.15
_exptl_crystal_size_mid 0.10
_exptl_crystal_size_min 0.10
_refine_diff_density_max 1.356
_refine_diff_density_min -1.389
_refine_diff_density_rms 0.133
_refine_ls_extinction_method none
_refine_ls_goodness_of_fit_ref 1.065
_refine_ls_hydrogen_treatment constr
_refine_ls_matrix_type full
_refine_ls_number_parameters 487
_refine_ls_number_reflns 6612
_refine_ls_number_restraints 0
_refine_ls_restrained_S_all 1.065
_refine_ls_R_factor_all 0.1420
_refine_ls_R_factor_gt 0.0791
_refine_ls_shift/su_max 0.000
_refine_ls_shift/su_mean 0.000
_refine_ls_structure_factor_coef Fsqd
_refine_ls_weighting_details 'w=1/[\s^2^(Fo^2^)+(0.1000P)^2^] where P=(Fo^2^+2Fc^2^)/3'
_refine_ls_weighting_scheme calc
_refine_ls_wR_factor_gt 0.1825
_refine_ls_wR_factor_ref 0.2054
_reflns_Friedel_coverage 0.000
_reflns_number_gt 3620
_reflns_number_total 6612
_reflns_threshold_expression 'I > 2\s(I)'
_cod_data_source_file c7qi00328e2.cif
_cod_data_source_block Cp1
_cod_original_sg_symbol_H-M 'P 21/c'
_cod_database_code 4349750
_shelx_shelxl_version_number 2014/8
_shelx_space_group_comment
;
The symmetry employed for this shelxl refinement is uniquely defined
by the following loop, which should always be used as a source of
symmetry information in preference to the above space-group names.
They are only intended as comments.
;

loop_
_space_group_symop_operation_xyz
'x, y, z'
'-x, y+1/2, -z+1/2'
'-x, -y, -z'
'x, -y-1/2, z-1/2'

loop_
_atom_site_label
_atom_site_type_symbol
_atom_site_fract_x
_atom_site_fract_y
_atom_site_fract_z
_atom_site_U_iso_or_equiv
_atom_site_adp_type
_atom_site_occupancy
_atom_site_site_symmetry_order
_atom_site_calc_flag
_atom_site_refinement_flags_posn
_atom_site_refinement_flags_adp
Ag1 Ag 0.21411(4) 0.59240(5) 0.02302(4) 0.0663(3) Uani 1 1 d . .
Ag2 Ag 0.21319(4) 0.82599(6) 0.03223(4) 0.0712(3) Uani 1 1 d . .
O1A O -0.2145(4) 0.5566(6) -0.5663(4) 0.088(2) Uani 1 1 d . .
O1B O -0.3546(4) 0.9211(5) -0.3891(4) 0.0740(17) Uani 1 1 d . .
N1A N -0.3256(4) 0.6618(5) -0.4177(4) 0.0543(16) Uani 1 1 d . .
C1A C -0.2502(5) 0.5744(6) -0.5198(6) 0.057(2) Uani 1 1 d . .
C2A C -0.1995(5) 0.5862(5) -0.4171(5) 0.0478(18) Uani 1 1 d . .
C3A C -0.2472(5) 0.6068(6) -0.3622(5) 0.055(2) Uani 1 1 d . .
H3A1 H -0.2631 0.5476 -0.3434 0.067 Uiso 1 1 calc R U
H3A2 H -0.2093 0.6424 -0.3074 0.067 Uiso 1 1 calc R U
C4A C -0.3876(4) 0.6103(6) -0.4988(5) 0.053(2) Uani 1 1 d . .
H4A1 H -0.4401 0.6484 -0.5317 0.064 Uiso 1 1 calc R U
H4A2 H -0.4044 0.5514 -0.4804 0.064 Uiso 1 1 calc R U
C5A C -0.3472(5) 0.5882(5) -0.5613(5) 0.0501(19) Uani 1 1 d . .
C6A C -0.3681(6) 0.6861(6) -0.3607(6) 0.068(2) Uani 1 1 d . .
H6A1 H -0.4202 0.7226 -0.3964 0.103 Uiso 1 1 calc R U
H6A2 H -0.3834 0.6288 -0.3398 0.103 Uiso 1 1 calc R U
H6A3 H -0.3284 0.7230 -0.3089 0.103 Uiso 1 1 calc R U
N11A N 0.1018(4) 0.5921(5) -0.1112(5) 0.0579(17) Uani 1 1 d . .
C11A C 0.0214(5) 0.5671(6) -0.1267(5) 0.061(2) Uani 1 1 d . .
H11A H 0.0131 0.5529 -0.0760 0.073 Uiso 1 1 calc R U
C12A C -0.0496(5) 0.5609(6) -0.2107(5) 0.053(2) Uani 1 1 d . .
H12A H -0.1037 0.5427 -0.2158 0.063 Uiso 1 1 calc R U
C13A C -0.0417(4) 0.5815(5) -0.2895(5) 0.0471(18) Uani 1 1 d . .
C14A C 0.0432(5) 0.6087(6) -0.2730(6) 0.058(2) Uani 1 1 d . .
H14A H 0.0530 0.6246 -0.3224 0.069 Uiso 1 1 calc R U
C15A C 0.1115(5) 0.6124(6) -0.1865(6) 0.063(2) Uani 1 1 d . .
H15A H 0.1667 0.6295 -0.1788 0.076 Uiso 1 1 calc R U
C16A C -0.1119(5) 0.5777(6) -0.3837(5) 0.058(2) Uani 1 1 d . .
H16A H -0.0932 0.5678 -0.4278 0.070 Uiso 1 1 calc R U
N21A N -0.6566(4) 0.6043(4) -0.8623(4) 0.0509(16) Uani 1 1 d . .
C21A C -0.6391(5) 0.5972(6) -0.7727(5) 0.059(2) Uani 1 1 d . .
H21A H -0.6860 0.5980 -0.7592 0.071 Uiso 1 1 calc R U
C22A C -0.5557(5) 0.5888(6) -0.7014(5) 0.056(2) Uani 1 1 d . .
H22A H -0.5465 0.5829 -0.6413 0.067 Uiso 1 1 calc R U
C23A C -0.4842(5) 0.5893(5) -0.7215(5) 0.0496(19) Uani 1 1 d . .
C24A C -0.5018(5) 0.5982(5) -0.8120(5) 0.0496(18) Uani 1 1 d . .
H24A H -0.4562 0.5987 -0.8275 0.059 Uiso 1 1 calc R U
C25A C -0.5870(5) 0.6063(5) -0.8787(5) 0.0509(19) Uani 1 1 d . .
H25A H -0.5974 0.6137 -0.9391 0.061 Uiso 1 1 calc R U
C26A C -0.3906(5) 0.5801(5) -0.6535(5) 0.0504(19) Uani 1 1 d . .
H26A H -0.3543 0.5658 -0.6795 0.061 Uiso 1 1 calc R U
N1B N -0.2278(4) 0.8980(5) -0.5358(4) 0.0526(16) Uani 1 1 d . .
C1B C -0.3171(5) 0.8919(5) -0.4318(5) 0.053(2) Uani 1 1 d . .
C2B C -0.2208(4) 0.8734(5) -0.3849(5) 0.0478(18) Uani 1 1 d . .
C3B C -0.1794(5) 0.8541(6) -0.4462(5) 0.056(2) Uani 1 1 d . .
H3B1 H -0.1197 0.8782 -0.4172 0.068 Uiso 1 1 calc R U
H3B2 H -0.1768 0.7859 -0.4537 0.068 Uiso 1 1 calc R U
C4B C -0.3170(5) 0.8626(6) -0.5843(5) 0.055(2) Uani 1 1 d . .
H4B1 H -0.3153 0.7954 -0.5969 0.066 Uiso 1 1 calc R U
H4B2 H -0.3469 0.8953 -0.6427 0.066 Uiso 1 1 calc R U
C5B C -0.3690(5) 0.8753(5) -0.5331(5) 0.0497(19) Uani 1 1 d . .
C6B C -0.1815(5) 0.8802(7) -0.5906(5) 0.065(2) Uani 1 1 d . .
H6B1 H -0.1225 0.9038 -0.5582 0.098 Uiso 1 1 calc R U
H6B2 H -0.1804 0.8130 -0.6007 0.098 Uiso 1 1 calc R U
H6B3 H -0.2116 0.9122 -0.6485 0.098 Uiso 1 1 calc R U
N11B N 0.0839(5) 0.8408(5) -0.0809(5) 0.0610(18) Uani 1 1 d . .
C11B C 0.0152(6) 0.8609(7) -0.0650(5) 0.076(3) Uani 1 1 d . .
H11B H 0.0257 0.8684 -0.0046 0.091 Uiso 1 1 calc R U
C12B C -0.0692(5) 0.8708(7) -0.1335(5) 0.067(2) Uani 1 1 d . .
H12B H -0.1139 0.8842 -0.1184 0.080 Uiso 1 1 calc R U
C13B C -0.0891(5) 0.8611(5) -0.2249(5) 0.0502(19) Uani 1 1 d . .
C14B C -0.0190(5) 0.8376(6) -0.2415(5) 0.053(2) Uani 1 1 d . .
H14B H -0.0289 0.8259 -0.3011 0.064 Uiso 1 1 calc R U
C15B C 0.0642(5) 0.8315(5) -0.1706(5) 0.053(2) Uani 1 1 d . .
H15B H 0.1100 0.8202 -0.1845 0.064 Uiso 1 1 calc R U
C16B C -0.1796(5) 0.8743(5) -0.2938(5) 0.0522(19) Uani 1 1 d . .
H16B H -0.2171 0.8860 -0.2685 0.063 Uiso 1 1 calc R U
N21B N -0.6707(4) 0.8422(5) -0.8384(5) 0.0574(17) Uani 1 1 d . .
C21B C -0.6820(5) 0.8615(7) -0.7631(6) 0.072(3) Uani 1 1 d . .
H21B H -0.7385 0.8692 -0.7701 0.086 Uiso 1 1 calc R U
C22B C -0.6117(5) 0.8698(6) -0.6776(5) 0.058(2) Uani 1 1 d . .
H22B H -0.6225 0.8829 -0.6283 0.069 Uiso 1 1 calc R U
C23B C -0.5260(4) 0.8597(5) -0.6609(5) 0.0477(18) Uani 1 1 d . .
C24B C -0.5154(5) 0.8389(5) -0.7398(5) 0.055(2) Uani 1 1 d . .
H24B H -0.4596 0.8284 -0.7339 0.066 Uiso 1 1 calc R U
C25B C -0.5875(4) 0.8342(6) -0.8247(5) 0.053(2) Uani 1 1 d . .
H25B H -0.5784 0.8251 -0.8756 0.064 Uiso 1 1 calc R U
C26B C -0.4555(5) 0.8736(5) -0.5677(5) 0.0495(18) Uani 1 1 d . .
H26B H -0.4752 0.8831 -0.5244 0.059 Uiso 1 1 calc R U
N100 N 0.0940(5) 0.6749(7) 0.1111(5) 0.070(2) Uani 1 1 d . .
O101 O 0.1213(6) 0.5936(6) 0.1102(6) 0.126(3) Uani 1 1 d . .
O102 O 0.0161(5) 0.6908(7) 0.0797(6) 0.123(3) Uani 1 1 d . .
O103 O 0.1443(5) 0.7423(6) 0.1399(6) 0.113(3) Uani 1 1 d . .
N200 N 0.3337(6) 0.6941(7) 0.4375(6) 0.077(2) Uani 1 1 d . .
O201 O 0.4115(5) 0.7001(7) 0.4635(5) 0.133(4) Uani 1 1 d . .
O202 O 0.2922(5) 0.7630(6) 0.4398(5) 0.088(2) Uani 1 1 d . .
O203 O 0.2981(7) 0.6194(8) 0.4155(10) 0.188(6) Uani 1 1 d . .

loop_
_atom_site_aniso_label
_atom_site_aniso_U_11
_atom_site_aniso_U_22
_atom_site_aniso_U_33
_atom_site_aniso_U_23
_atom_site_aniso_U_13
_atom_site_aniso_U_12
Ag1 0.0363(4) 0.1029(5) 0.0403(4) 0.0016(3) 0.0013(3) -0.0043(3)
Ag2 0.0372(4) 0.1095(6) 0.0427(4) 0.0003(3) -0.0018(3) -0.0033(3)
O1A 0.043(3) 0.169(7) 0.047(4) -0.008(4) 0.016(3) 0.001(4)
O1B 0.042(3) 0.115(5) 0.060(4) -0.013(3) 0.018(3) 0.007(3)
N1A 0.032(3) 0.077(4) 0.046(4) -0.005(3) 0.011(3) 0.000(3)
C1A 0.027(4) 0.074(6) 0.045(5) 0.010(4) -0.003(4) 0.000(4)
C2A 0.041(4) 0.045(4) 0.044(4) 0.000(3) 0.009(4) -0.010(3)
C3A 0.040(4) 0.075(5) 0.038(4) -0.006(4) 0.007(4) 0.000(4)
C4A 0.028(4) 0.075(5) 0.048(4) -0.010(4) 0.012(4) -0.007(3)
C5A 0.046(4) 0.052(4) 0.044(4) -0.001(3) 0.014(4) -0.005(3)
C6A 0.057(6) 0.080(6) 0.066(6) -0.007(4) 0.026(5) 0.011(4)
N11A 0.044(4) 0.066(4) 0.058(4) 0.011(3) 0.019(4) 0.002(3)
C11A 0.042(5) 0.089(6) 0.036(4) 0.014(4) 0.004(4) 0.004(4)
C12A 0.029(4) 0.077(5) 0.040(4) 0.014(4) 0.006(3) 0.005(4)
C13A 0.031(4) 0.054(4) 0.034(4) -0.001(3) -0.004(3) 0.003(3)
C14A 0.033(4) 0.076(5) 0.048(5) 0.001(4) 0.006(4) 0.001(4)
C15A 0.032(4) 0.094(6) 0.055(5) 0.001(5) 0.013(4) -0.005(4)
C16A 0.047(5) 0.078(6) 0.029(4) -0.002(4) 0.000(4) 0.004(4)
N21A 0.057(4) 0.053(4) 0.047(4) 0.006(3) 0.028(3) 0.002(3)
C21A 0.040(4) 0.090(6) 0.041(4) 0.001(4) 0.013(4) -0.015(4)
C22A 0.032(4) 0.089(6) 0.030(4) -0.005(4) 0.001(3) -0.015(4)
C23A 0.042(4) 0.046(4) 0.041(4) -0.004(3) 0.002(4) -0.007(3)
C24A 0.030(4) 0.064(5) 0.046(4) -0.004(4) 0.010(3) -0.002(3)
C25A 0.041(4) 0.055(5) 0.047(4) -0.003(3) 0.012(4) -0.003(3)
C26A 0.041(4) 0.059(5) 0.035(4) 0.001(3) 0.005(3) -0.003(3)
N1B 0.033(3) 0.080(5) 0.038(3) -0.003(3) 0.011(3) -0.006(3)
C1B 0.043(4) 0.059(5) 0.045(4) -0.007(4) 0.011(4) -0.006(4)
C2B 0.024(3) 0.068(5) 0.044(4) 0.010(4) 0.009(3) 0.004(3)
C3B 0.033(4) 0.082(6) 0.047(5) 0.010(4) 0.012(4) 0.003(4)
C4B 0.041(4) 0.078(5) 0.038(4) -0.010(4) 0.012(4) -0.010(4)
C5B 0.033(4) 0.067(5) 0.035(4) 0.003(3) 0.005(3) -0.007(3)
C6B 0.046(5) 0.096(7) 0.051(5) 0.005(4) 0.020(4) 0.010(4)
N11B 0.058(4) 0.077(5) 0.053(4) -0.001(3) 0.030(4) -0.004(4)
C11B 0.056(6) 0.123(8) 0.029(4) -0.004(5) 0.003(4) -0.004(5)
C12B 0.042(5) 0.115(7) 0.036(4) -0.002(5) 0.012(4) -0.003(5)
C13B 0.044(4) 0.058(5) 0.037(4) 0.003(3) 0.010(3) 0.000(4)
C14B 0.037(4) 0.075(5) 0.041(4) 0.003(4) 0.013(4) 0.001(4)
C15B 0.034(4) 0.071(5) 0.039(4) -0.005(4) 0.003(3) -0.001(4)
C16B 0.043(4) 0.063(5) 0.044(4) -0.010(4) 0.016(4) -0.005(4)
N21B 0.037(4) 0.076(4) 0.048(4) 0.004(3) 0.010(3) 0.004(3)
C21B 0.028(4) 0.107(7) 0.063(6) -0.005(5) 0.007(4) 0.000(4)
C22B 0.033(4) 0.089(6) 0.038(4) -0.005(4) 0.004(3) -0.003(4)
C23B 0.032(4) 0.060(5) 0.036(4) 0.004(3) 0.002(3) -0.005(3)
C24B 0.035(4) 0.069(5) 0.046(5) -0.011(4) 0.006(4) -0.006(4)
C25B 0.024(4) 0.081(5) 0.038(4) -0.002(4) 0.000(3) 0.000(4)
C26B 0.042(4) 0.066(5) 0.031(4) 0.007(3) 0.008(3) 0.001(4)
N100 0.046(5) 0.112(7) 0.053(4) -0.009(4) 0.023(4) -0.014(5)
O101 0.182(10) 0.097(6) 0.161(9) 0.003(5) 0.132(8) 0.003(6)
O102 0.048(5) 0.199(9) 0.110(7) 0.013(6) 0.026(5) -0.001(5)
O103 0.079(5) 0.136(7) 0.111(7) -0.028(5) 0.033(5) -0.032(5)
N200 0.057(5) 0.107(7) 0.062(5) 0.001(5) 0.024(4) 0.012(5)
O201 0.049(5) 0.257(11) 0.080(6) 0.027(6) 0.018(4) 0.046(5)
O202 0.077(5) 0.110(6) 0.081(5) -0.016(4) 0.040(4) 0.009(4)
O203 0.146(10) 0.120(8) 0.280(15) -0.071(9) 0.084(10) -0.018(7)

loop_
_atom_type_symbol
_atom_type_description
_atom_type_scat_dispersion_real
_atom_type_scat_dispersion_imag
_atom_type_scat_source
C C 0.0033 0.0016 'International Tables Vol C Tables 4.2.6.8 and 6.1.1.4'
H H 0.0000 0.0000 'International Tables Vol C Tables 4.2.6.8 and 6.1.1.4'
N N 0.0061 0.0033 'International Tables Vol C Tables 4.2.6.8 and 6.1.1.4'
O O 0.0106 0.0060 'International Tables Vol C Tables 4.2.6.8 and 6.1.1.4'
Ag Ag -0.8971 1.1015 'International Tables Vol C Tables 4.2.6.8 and 6.1.1.4'

loop_
_geom_angle_atom_site_label_1
_geom_angle_atom_site_label_2
_geom_angle_atom_site_label_3
_geom_angle
_geom_angle_site_symmetry_1
_geom_angle_site_symmetry_3
N21A Ag1 N11A 165.4(2) 1_656 .
N21A Ag1 O101 99.4(3) 1_656 .
N11A Ag1 O101 94.5(3) . .
N21A Ag1 Ag2 84.67(15) 1_656 .
N11A Ag1 Ag2 91.62(17) . .
O101 Ag1 Ag2 87.2(2) . .
N11B Ag2 N21B 163.7(3) . 1_656
N11B Ag2 Ag1 94.72(18) . .
N21B Ag2 Ag1 97.41(17) 1_656 .
C3A N1A C4A 112.6(6) . .
C3A N1A C6A 108.3(6) . .
C4A N1A C6A 109.4(6) . .
O1A C1A C5A 121.6(7) . .
O1A C1A C2A 122.2(7) . .
C5A C1A C2A 116.2(8) . .
C16A C2A C3A 126.2(7) . .
C16A C2A C1A 113.7(7) . .
C3A C2A C1A 120.1(7) . .
N1A C3A C2A 109.3(6) . .
N1A C4A C5A 110.7(6) . .
C26A C5A C4A 126.3(7) . .
C26A C5A C1A 115.0(8) . .
C4A C5A C1A 118.8(7) . .
C11A N11A C15A 116.0(7) . .
C11A N11A Ag1 123.6(5) . .
C15A N11A Ag1 120.3(5) . .
N11A C11A C12A 125.0(8) . .
C13A C12A C11A 120.3(7) . .
C12A C13A C14A 114.6(6) . .
C12A C13A C16A 126.2(7) . .
C14A C13A C16A 119.2(7) . .
C15A C14A C13A 121.6(8) . .
C14A C15A N11A 122.4(8) . .
C2A C16A C13A 130.3(8) . .
C25A N21A C21A 116.7(7) . .
C25A N21A Ag1 118.5(5) . 1_454
C21A N21A Ag1 124.2(5) . 1_454
C22A C21A N21A 123.3(7) . .
C21A C22A C23A 118.5(7) . .
C24A C23A C22A 118.2(7) . .
C24A C23A C26A 116.3(7) . .
C22A C23A C26A 125.5(7) . .
C23A C24A C25A 119.4(7) . .
N21A C25A C24A 123.9(7) . .
C5A C26A C23A 133.2(8) . .
C4B N1B C6B 109.8(6) . .
C4B N1B C3B 112.0(6) . .
C6B N1B C3B 109.4(6) . .
O1B C1B C5B 119.3(7) . .
O1B C1B C2B 121.0(7) . .
C5B C1B C2B 119.6(7) . .
C16B C2B C1B 117.8(7) . .
C16B C2B C3B 126.0(6) . .
C1B C2B C3B 116.2(6) . .
N1B C3B C2B 112.2(6) . .
N1B C4B C5B 113.9(6) . .
C26B C5B C1B 116.8(7) . .
C26B C5B C4B 127.0(7) . .
C1B C5B C4B 116.2(6) . .
C15B N11B C11B 115.5(7) . .
C15B N11B Ag2 124.6(5) . .
C11B N11B Ag2 119.9(5) . .
N11B C11B C12B 123.3(8) . .
C13B C12B C11B 121.1(8) . .
C12B C13B C14B 115.8(7) . .
C12B C13B C16B 118.1(7) . .
C14B C13B C16B 126.1(7) . .
C13B C14B C15B 120.4(7) . .
N11B C15B C14B 123.8(8) . .
C2B C16B C13B 134.3(8) . .
C25B N21B C21B 116.9(7) . .
C25B N21B Ag2 125.7(6) . 1_454
C21B N21B Ag2 117.5(5) . 1_454
C22B C21B N21B 121.3(7) . .
C21B C22B C23B 123.3(8) . .
C22B C23B C24B 114.7(6) . .
C22B C23B C26B 119.0(7) . .
C24B C23B C26B 126.3(7) . .
C25B C24B C23B 120.1(7) . .
C24B C25B N21B 123.6(8) . .
C5B C26B C23B 132.3(7) . .
O103 N100 O102 117.9(10) . .
O103 N100 O101 121.1(9) . .
O102 N100 O101 121.0(9) . .
N100 O101 Ag1 110.3(6) . .
O203 N200 O202 119.3(10) . .
O203 N200 O201 120.2(11) . .
O202 N200 O201 120.3(11) . .

loop_
_geom_bond_atom_site_label_1
_geom_bond_atom_site_label_2
_geom_bond_distance
_geom_bond_site_symmetry_2
Ag1 N21A 2.155(6) 1_656
Ag1 N11A 2.157(7) .
Ag1 O101 2.595(8) .
Ag1 Ag2 3.285(2) .
Ag2 N11B 2.148(7) .
Ag2 N21B 2.152(6) 1_656
O1A C1A 1.210(10) .
O1B C1B 1.224(9) .
N1A C3A 1.451(9) .
N1A C4A 1.456(9) .
N1A C6A 1.471(10) .
C1A C5A 1.493(10) .
C1A C2A 1.509(10) .
C2A C16A 1.348(10) .
C2A C3A 1.504(11) .
C4A C5A 1.517(10) .
C5A C26A 1.349(10) .
N11A C11A 1.332(10) .
N11A C15A 1.355(10) .
C11A C12A 1.358(9) .
C12A C13A 1.396(11) .
C13A C14A 1.408(10) .
C13A C16A 1.459(9) .
C14A C15A 1.363(10) .
N21A C25A 1.344(9) .
N21A C21A 1.365(9) .
N21A Ag1 2.155(6) 1_454
C21A C22A 1.373(10) .
C22A C23A 1.414(11) .
C23A C24A 1.381(10) .
C23A C26A 1.479(9) .
C24A C25A 1.369(9) .
N1B C4B 1.450(8) .
N1B C6B 1.475(10) .
N1B C3B 1.452(9) .
C1B C5B 1.501(10) .
C1B C2B 1.489(10) .
C2B C16B 1.328(9) .
C2B C3B 1.505(10) .
C4B C5B 1.496(11) .
C5B C26B 1.324(9) .
N11B C15B 1.360(10) .
N11B C11B 1.352(11) .
C11B C12B 1.371(10) .
C12B C13B 1.386(10) .
C13B C14B 1.393(11) .
C13B C16B 1.451(9) .
C14B C15B 1.366(10) .
N21B C25B 1.345(9) .
N21B C21B 1.368(11) .
N21B Ag2 2.152(6) 1_454
C21B C22B 1.370(10) .
C22B C23B 1.376(10) .
C23B C24B 1.424(11) .
C23B C26B 1.461(9) .
C24B C25B 1.374(9) .
N100 O103 1.219(9) .
N100 O102 1.211(9) .
N100 O101 1.238(10) .
N200 O203 1.184(11) .
N200 O202 1.213(10) .
N200 O201 1.205(10) .
